data_4345819
loop_
_publ_author_name
'Deka, Hemanta'
'Ghosh, Somnath'
'Gogoi, Kuldeep'
'Saha, Soumen'
'Mondal, Biplab'

_publ_section_title
;
 Nitric Oxide Reactivity of a Cu(II) Complex of an Imidazole-Based Ligand:
 Aromatic C-Nitrosation Followed by the Formation of
 N-Nitrosohydroxylaminato Complex.
;
_journal_issue 9
_journal_name_full 'Inorganic chemistry'
_journal_page_first 5034
_journal_page_last 5040
_journal_paper_doi 10.1021/acs.inorgchem.7b00069
_journal_volume 56
_journal_year 2017
_chemical_formula_sum 'C38 H52 Cu N10 O8'
_chemical_formula_weight 840.44
_chemical_name_systematic
; 
 ? 
;
_space_group_IT_number 2
_symmetry_cell_setting triclinic
_symmetry_space_group_name_Hall '-P 1'
_symmetry_space_group_name_H-M 'P -1'
_atom_sites_solution_hydrogens geom
_atom_sites_solution_primary direct
_atom_sites_solution_secondary difmap
_audit_creation_method SHELXL-97
_cell_angle_alpha 65.122(9)
_cell_angle_beta 76.964(8)
_cell_angle_gamma 78.346(7)
_cell_formula_units_Z 1
_cell_length_a 8.4863(8)
_cell_length_b 10.9805(10)
_cell_length_c 12.8436(12)
_cell_measurement_reflns_used 7349
_cell_measurement_temperature 150(2)
_cell_measurement_theta_max 25.3
_cell_measurement_theta_min 3.0
_cell_volume 1049.98(19)
_computing_structure_refinement 'SHELXL-97 (Sheldrick, 1997)'
_computing_structure_solution 'SHELXS-97 (Sheldrick, 1990)'
_diffrn_ambient_temperature 150(2)
_diffrn_measured_fraction_theta_full 0.998
_diffrn_measured_fraction_theta_max 0.998
_diffrn_measurement_device_type 'SuperNova, Single source at offset, Eos'
_diffrn_radiation_monochromator graphite
_diffrn_radiation_source 'fine-focus sealed tube'
_diffrn_radiation_type MoK\a
_diffrn_radiation_wavelength 0.71073
_diffrn_reflns_av_R_equivalents 0.0332
_diffrn_reflns_av_sigmaI/netI 0.0593
_diffrn_reflns_limit_h_max 10
_diffrn_reflns_limit_h_min -10
_diffrn_reflns_limit_k_max 13
_diffrn_reflns_limit_k_min -10
_diffrn_reflns_limit_l_max 15
_diffrn_reflns_limit_l_min -15
_diffrn_reflns_number 7349
_diffrn_reflns_theta_full 25.25
_diffrn_reflns_theta_max 25.25
_diffrn_reflns_theta_min 3.03
_exptl_absorpt_coefficient_mu 0.581
_exptl_absorpt_correction_T_max 1.00000
_exptl_absorpt_correction_T_min 0.70002
_exptl_absorpt_correction_type multi-scan
_exptl_absorpt_process_details 'face installed'
_exptl_crystal_colour red
_exptl_crystal_density_diffrn 1.329
_exptl_crystal_density_method 'not measured'
_exptl_crystal_description block
_exptl_crystal_F_000 443
_exptl_crystal_size_max 0.36
_exptl_crystal_size_mid 0.32
_exptl_crystal_size_min 0.29
_refine_diff_density_max 0.374
_refine_diff_density_min -0.301
_refine_diff_density_rms 0.067
_refine_ls_extinction_method none
_refine_ls_goodness_of_fit_ref 1.071
_refine_ls_hydrogen_treatment mixed
_refine_ls_matrix_type full
_refine_ls_number_parameters 274
_refine_ls_number_reflns 3797
_refine_ls_number_restraints 0
_refine_ls_restrained_S_all 1.071
_refine_ls_R_factor_all 0.0619
_refine_ls_R_factor_gt 0.0497
_refine_ls_shift/su_max 0.000
_refine_ls_shift/su_mean 0.000
_refine_ls_structure_factor_coef Fsqd
_refine_ls_weighting_details 'calc w=1/[\s^2^(Fo^2^)+(0.1000P)^2^+0.0000P] where P=(Fo^2^+2Fc^2^)/3'
_refine_ls_weighting_scheme calc
_refine_ls_wR_factor_gt 0.1548
_refine_ls_wR_factor_ref 0.1653
_reflns_number_gt 3139
_reflns_number_total 3797
_reflns_threshold_expression >2sigma(I)
_cod_data_source_file ic7b00069_si_004.cif
_cod_data_source_block Complex3
_cod_original_cell_volume 1049.99(16)
_cod_original_sg_symbol_H-M P-1
_cod_database_code 4345819

loop_
_symmetry_equiv_pos_as_xyz
'x, y, z'
'-x, -y, -z'

loop_
_atom_site_label
_atom_site_type_symbol
_atom_site_fract_x
_atom_site_fract_y
_atom_site_fract_z
_atom_site_U_iso_or_equiv
_atom_site_adp_type
_atom_site_occupancy
_atom_site_symmetry_multiplicity
_atom_site_calc_flag
_atom_site_refinement_flags
Cu1 Cu 0.5000 1.0000 1.0000 0.0211(2) Uani 1 2 d S
O2 O 0.7530(3) 0.5699(3) 0.6181(2) 0.0424(7) Uani 1 1 d .
N2 N 0.2884(3) 1.2173(3) 0.7034(2) 0.0269(6) Uani 1 1 d .
H2N H 0.2490 1.2902 0.6517 0.032 Uiso 1 1 calc R
N3 N 0.3923(3) 0.8340(2) 1.0461(2) 0.0214(6) Uani 1 1 d .
O1 O 0.7230(3) 0.9215(2) 0.88973(19) 0.0298(5) Uani 1 1 d .
N4 N 0.2974(3) 0.6387(3) 1.1361(2) 0.0277(6) Uani 1 1 d .
H4N H 0.2603 0.5682 1.1915 0.033 Uiso 1 1 calc R
C4 C 0.3308(4) 1.0934(3) 0.6948(3) 0.0251(7) Uani 1 1 d .
C17 C 0.8259(4) 0.7008(3) 0.6907(3) 0.0277(7) Uani 1 1 d .
C7 C 0.4416(4) 0.8568(3) 0.8351(3) 0.0220(7) Uani 1 1 d .
H7 H 0.3797 0.8250 0.7976 0.026 Uiso 1 1 calc R
N5 N 0.8695(4) 0.6202(3) 0.6319(2) 0.0325(7) Uani 1 1 d .
C10 C 0.2951(4) 0.5653(3) 0.9744(3) 0.0337(8) Uani 1 1 d .
H10A H 0.3229 0.4739 1.0265 0.051 Uiso 1 1 calc R
H10B H 0.3587 0.5809 0.8989 0.051 Uiso 1 1 calc R
H10C H 0.1814 0.5799 0.9687 0.051 Uiso 1 1 calc R
C11 C 0.3334(4) 0.7455(3) 1.1491(3) 0.0234(7) Uani 1 1 d .
N1 N 0.3819(3) 1.0790(2) 0.8637(2) 0.0206(6) Uani 1 1 d .
C13 C 0.1207(4) 0.7805(4) 1.3078(3) 0.0377(9) Uani 1 1 d .
H13A H 0.0714 0.8596 1.2508 0.056 Uiso 1 1 calc R
H13B H 0.1066 0.7932 1.3790 0.056 Uiso 1 1 calc R
H13C H 0.0699 0.7034 1.3214 0.056 Uiso 1 1 calc R
C16 C 0.9512(4) 0.7462(4) 0.7149(3) 0.0360(9) Uani 1 1 d .
H16 H 1.0588 0.7246 0.6855 0.043 Uiso 1 1 calc R
C5 C 0.3121(5) 1.0719(4) 0.5912(3) 0.0383(9) Uani 1 1 d .
H5C H 0.2043 1.1082 0.5729 0.057 Uiso 1 1 calc R
H5B H 0.3292 0.9768 0.6078 0.057 Uiso 1 1 calc R
H6A H 0.3907 1.1169 0.5261 0.057 Uiso 1 1 calc R
C1 C 0.0979(4) 1.3552(4) 0.8739(3) 0.0398(9) Uani 1 1 d .
H1C H 0.0497 1.3831 0.8053 0.060 Uiso 1 1 calc R
H1A H 0.0772 1.4276 0.9003 0.060 Uiso 1 1 calc R
H1B H 0.0513 1.2775 0.9337 0.060 Uiso 1 1 calc R
C12 C 0.3025(4) 0.7572(3) 1.2635(3) 0.0279(7) Uani 1 1 d .
H12A H 0.3549 0.8317 1.2563 0.034 Uiso 1 1 calc R
H12B H 0.3507 0.6750 1.3199 0.034 Uiso 1 1 calc R
C3 C 0.3187(4) 1.2056(3) 0.8059(3) 0.0225(7) Uani 1 1 d .
C6 C 0.3878(3) 1.0080(3) 0.7954(3) 0.0212(7) Uani 1 1 d .
C8 C 0.3884(3) 0.7823(3) 0.9648(3) 0.0206(6) Uani 1 1 d .
C9 C 0.3299(3) 0.6607(3) 1.0195(3) 0.0246(7) Uani 1 1 d .
C14 C 0.7505(4) 0.8579(3) 0.8264(3) 0.0251(7) Uani 1 1 d .
C15 C 0.9184(4) 0.8210(4) 0.7803(3) 0.0333(8) Uani 1 1 d .
H15 H 1.0036 0.8489 0.7960 0.040 Uiso 1 1 calc R
C18 C 0.6598(4) 0.7411(3) 0.7315(3) 0.0266(7) Uani 1 1 d .
H18 H 0.5765 0.7135 0.7134 0.032 Uiso 1 1 calc R
C2 C 0.2798(4) 1.3195(3) 0.8462(3) 0.0267(7) Uani 1 1 d .
H2B H 0.3267 1.3982 0.7861 0.032 Uiso 1 1 calc R
H2A H 0.3286 1.2940 0.9150 0.032 Uiso 1 1 calc R
C19 C 0.6204(4) 0.8169(3) 0.7946(3) 0.0239(7) Uani 1 1 d .
O4 O 0.1902(3) 0.4975(3) 0.5653(2) 0.0338(6) Uani 1 1 d G
H2O4 H 0.1055 0.5482 0.5791 0.051 Uiso 1 1 d G
H1O4 H 0.1833 0.4808 0.5077 0.051 Uiso 1 1 d G
O3 O 0.3920(5) 0.6474(4) 0.6130(4) 0.0709(11) Uani 1 1 d .
H2O3 H 0.356(5) 0.600(5) 0.594(4) 0.052(14) Uiso 1 1 d .
H1O3 H 0.488(7) 0.641(5) 0.585(5) 0.074(19) Uiso 1 1 d .

loop_
_atom_site_aniso_label
_atom_site_aniso_U_11
_atom_site_aniso_U_22
_atom_site_aniso_U_33
_atom_site_aniso_U_23
_atom_site_aniso_U_13
_atom_site_aniso_U_12
Cu1 0.0229(3) 0.0196(3) 0.0211(3) -0.0089(2) -0.0043(2) -0.0003(2)
O2 0.0482(15) 0.0370(15) 0.0455(16) -0.0264(13) 0.0095(12) -0.0087(12)
N2 0.0268(14) 0.0232(15) 0.0253(15) -0.0075(12) -0.0092(11) 0.0098(11)
N3 0.0201(13) 0.0236(14) 0.0198(13) -0.0086(11) -0.0034(10) -0.0002(10)
O1 0.0304(13) 0.0330(13) 0.0283(13) -0.0160(11) -0.0046(10) 0.0000(10)
N4 0.0294(15) 0.0212(15) 0.0284(15) -0.0077(12) 0.0032(12) -0.0074(11)
C4 0.0243(16) 0.0270(18) 0.0234(17) -0.0117(14) -0.0047(13) 0.0034(13)
C17 0.0370(19) 0.0166(16) 0.0205(17) -0.0052(14) 0.0003(14) 0.0057(13)
C7 0.0249(16) 0.0205(16) 0.0233(16) -0.0110(14) -0.0048(13) -0.0021(12)
N5 0.0413(17) 0.0260(16) 0.0242(15) -0.0096(13) 0.0011(12) 0.0013(13)
C10 0.0362(19) 0.0290(19) 0.040(2) -0.0205(17) 0.0016(16) -0.0072(15)
C11 0.0207(15) 0.0223(17) 0.0265(17) -0.0109(14) -0.0022(13) 0.0002(12)
N1 0.0191(12) 0.0210(14) 0.0225(14) -0.0107(11) -0.0032(10) 0.0007(10)
C13 0.033(2) 0.045(2) 0.032(2) -0.0186(18) 0.0040(16) 0.0000(16)
C16 0.0288(18) 0.038(2) 0.036(2) -0.0167(18) 0.0003(15) 0.0045(15)
C5 0.051(2) 0.036(2) 0.0284(19) -0.0164(17) -0.0128(16) 0.0105(17)
C1 0.034(2) 0.044(2) 0.053(2) -0.032(2) -0.0138(17) 0.0094(16)
C12 0.0309(17) 0.0270(18) 0.0233(17) -0.0077(15) -0.0006(13) -0.0070(14)
C3 0.0198(15) 0.0210(16) 0.0272(17) -0.0097(14) -0.0050(13) -0.0015(12)
C6 0.0193(15) 0.0219(16) 0.0213(16) -0.0109(13) -0.0010(12) 0.0027(12)
C8 0.0195(15) 0.0198(16) 0.0212(16) -0.0087(13) -0.0033(12) 0.0018(12)
C9 0.0201(15) 0.0236(17) 0.0309(18) -0.0142(15) -0.0021(13) 0.0015(13)
C14 0.0281(17) 0.0204(17) 0.0227(17) -0.0078(14) -0.0024(13) 0.0023(13)
C15 0.0263(18) 0.037(2) 0.038(2) -0.0201(17) -0.0037(15) 0.0031(15)
C18 0.0319(18) 0.0216(17) 0.0227(17) -0.0070(14) -0.0037(14) 0.0001(13)
C2 0.0304(18) 0.0201(17) 0.0312(18) -0.0108(15) -0.0105(14) 0.0015(13)
C19 0.0281(17) 0.0174(16) 0.0215(16) -0.0066(13) -0.0043(13) 0.0052(12)
O4 0.0339(13) 0.0338(14) 0.0318(14) -0.0147(11) -0.0078(11) 0.0069(10)
O3 0.058(2) 0.075(3) 0.107(3) -0.063(2) -0.011(2) -0.0090(19)

loop_
_atom_type_symbol
_atom_type_description
_atom_type_scat_dispersion_real
_atom_type_scat_dispersion_imag
_atom_type_scat_source
C C 0.0033 0.0016 'International Tables Vol C Tables 4.2.6.8 and 6.1.1.4'
H H 0.0000 0.0000 'International Tables Vol C Tables 4.2.6.8 and 6.1.1.4'
N N 0.0061 0.0033 'International Tables Vol C Tables 4.2.6.8 and 6.1.1.4'
O O 0.0106 0.0060 'International Tables Vol C Tables 4.2.6.8 and 6.1.1.4'
Cu Cu 0.3201 1.2651 'International Tables Vol C Tables 4.2.6.8 and 6.1.1.4'

loop_
_geom_angle_atom_site_label_1
_geom_angle_atom_site_label_2
_geom_angle_atom_site_label_3
_geom_angle
_geom_angle_site_symmetry_1
_geom_angle_site_symmetry_3
N1 Cu1 N1 180.00(10) 2_677 .
N1 Cu1 N3 85.84(10) 2_677 2_677
N1 Cu1 N3 94.16(10) . 2_677
N1 Cu1 N3 94.16(10) 2_677 .
N1 Cu1 N3 85.83(10) . .
N3 Cu1 N3 179.999(1) 2_677 .
N1 Cu1 O1 89.61(9) 2_677 2_677
N1 Cu1 O1 90.39(9) . 2_677
N3 Cu1 O1 91.45(9) 2_677 2_677
N3 Cu1 O1 88.55(9) . 2_677
N1 Cu1 O1 90.39(9) 2_677 .
N1 Cu1 O1 89.61(9) . .
N3 Cu1 O1 88.55(9) 2_677 .
N3 Cu1 O1 91.45(9) . .
O1 Cu1 O1 180.00(10) 2_677 .
C3 N2 C4 109.1(3) . .
C11 N3 C8 106.7(2) . .
C11 N3 Cu1 132.0(2) . .
C8 N3 Cu1 120.87(19) . .
C14 O1 Cu1 138.7(2) . .
C11 N4 C9 109.3(3) . .
C6 C4 N2 105.4(3) . .
C6 C4 C5 132.0(3) . .
N2 C4 C5 122.5(3) . .
N5 C17 C16 117.3(3) . .
N5 C17 C18 124.0(3) . .
C16 C17 C18 118.7(3) . .
C8 C7 C6 111.8(2) . .
C8 C7 C19 113.0(3) . .
C6 C7 C19 115.4(2) . .
O2 N5 C17 116.8(3) . .
N3 C11 N4 109.3(3) . .
N3 C11 C12 128.0(3) . .
N4 C11 C12 122.7(3) . .
C3 N1 C6 106.8(3) . .
C3 N1 Cu1 131.1(2) . .
C6 N1 Cu1 120.6(2) . .
C15 C16 C17 121.3(3) . .
C11 C12 C13 112.3(3) . .
N1 C3 N2 109.5(3) . .
N1 C3 C2 127.2(3) . .
N2 C3 C2 123.3(3) . .
C4 C6 N1 109.2(3) . .
C4 C6 C7 127.8(3) . .
N1 C6 C7 122.9(3) . .
C9 C8 N3 109.8(3) . .
C9 C8 C7 127.3(3) . .
N3 C8 C7 122.9(2) . .
C8 C9 N4 104.9(3) . .
C8 C9 C10 132.0(3) . .
N4 C9 C10 123.0(3) . .
O1 C14 C15 119.8(3) . .
O1 C14 C19 122.7(3) . .
C15 C14 C19 117.5(3) . .
C16 C15 C14 120.6(3) . .
C19 C18 C17 122.5(3) . .
C3 C2 C1 111.6(3) . .
C18 C19 C14 119.3(3) . .
C18 C19 C7 120.0(3) . .
C14 C19 C7 120.7(3) . .

loop_
_geom_bond_atom_site_label_1
_geom_bond_atom_site_label_2
_geom_bond_distance
_geom_bond_site_symmetry_2
Cu1 N1 1.996(2) 2_677
Cu1 N1 1.996(3) .
Cu1 N3 2.007(2) 2_677
Cu1 N3 2.007(2) .
Cu1 O1 2.343(2) 2_677
Cu1 O1 2.343(2) .
O2 N5 1.303(4) .
N2 C3 1.347(4) .
N2 C4 1.380(4) .
N3 C11 1.327(4) .
N3 C8 1.391(4) .
O1 C14 1.236(4) .
N4 C11 1.353(4) .
N4 C9 1.383(4) .
C4 C6 1.365(4) .
C4 C5 1.492(4) .
C17 N5 1.339(4) .
C17 C16 1.404(5) .
C17 C18 1.438(4) .
C7 C8 1.520(4) .
C7 C6 1.520(4) .
C7 C19 1.527(4) .
C10 C9 1.494(4) .
C11 C12 1.489(4) .
N1 C3 1.334(4) .
N1 C6 1.386(4) .
C13 C12 1.528(4) .
C16 C15 1.357(5) .
C1 C2 1.513(5) .
C3 C2 1.497(4) .
C8 C9 1.359(4) .
C14 C15 1.460(4) .
C14 C19 1.466(5) .
C18 C19 1.340(4) .
